data_2003083
loop_
_publ_author_name
'Krebs, Frederik C.'
'Laursen, Bo W.'
'Johannsen, Ib'
'Faldt, Andr\'e'
'Bechgaard, Klaus'
'Jacobsen, Claus S.'
'Thorup, Niels'
'Boubekeur, Kamal'

_publ_section_title
;
 The geometry and structural properties of the
 4,8,12-trioxa-4,8,12,12c-tetrahydrodibenzo[cd,mn]pyrene system
 in the cationic state. Structures of a planar organic cation with
 various monovalent and divalent anions
;
_journal_coden_ASTM ASBSDK
_journal_issue 3
_journal_name_full
;
 Acta Crystallographica, Section B: Structural Science
;
_journal_page_first 410
_journal_page_last 423
_journal_paper_doi 10.1107/S0108768198016140
_journal_volume 55
_journal_year 1999
_chemical_formula_moiety 'C19 H9 O3,C F3 O3 S'
_chemical_formula_sum 'C20 H9 F3 O6 S'
_chemical_formula_weight 434.33
_chemical_name_systematic
;
 4,8,12-trioxa-4,8,12,12c-tetrahydro-dibenzo[cd,mn]pyrenium
trifluoromethanesulphonate
;
_space_group_IT_number 14
_symmetry_cell_setting monoclinic
_symmetry_space_group_name_Hall '-P 2ybc'
_symmetry_space_group_name_H-M 'P 1 21/c 1'
_audit_creation_method SHELXL
_cell_angle_alpha 90.00
_cell_angle_beta 115.70(3)
_cell_angle_gamma 90.00
_cell_formula_units_Z 8
_cell_length_a 15.771(3)
_cell_length_b 15.473(3)
_cell_length_c 15.332(3)
_cell_measurement_temperature 120(2)
_cell_volume 3371.3(14)
_computing_cell_refinement 'SAINT Siemens'
_computing_data_collection 'SMART Siemens'
_computing_data_reduction 'SAINT Siemens'
_computing_molecular_graphics 'SHELXTL (Sheldrick)'
_computing_publication_material 'XCIF (Sheldrick)'
_computing_structure_refinement 'SHELXL-93 (Sheldrick, 1993)'
_computing_structure_solution 'SHELXS-86 (Sheldrick, 1990)'
_diffrn_ambient_temperature 293(2)
_diffrn_measurement_device_type 'Siemens SMART CCD'
_diffrn_measurement_method 'omega scan, frame data integration'
_diffrn_radiation_monochromator graphite
_diffrn_radiation_source 'fine-focus sealed tube'
_diffrn_radiation_type MoK\a
_diffrn_radiation_wavelength 0.71073
_diffrn_reflns_av_R_equivalents 0.0301
_diffrn_reflns_av_sigmaI/netI 0.0216
_diffrn_reflns_limit_h_max 19
_diffrn_reflns_limit_h_min -19
_diffrn_reflns_limit_k_max 19
_diffrn_reflns_limit_k_min -19
_diffrn_reflns_limit_l_max 19
_diffrn_reflns_limit_l_min -19
_diffrn_reflns_number 35210
_diffrn_reflns_theta_max 26.33
_diffrn_reflns_theta_min 1.43
_exptl_absorpt_coefficient_mu 0.265
_exptl_absorpt_correction_T_max 0.980
_exptl_absorpt_correction_T_min 0.776
_exptl_absorpt_correction_type empirical
_exptl_crystal_colour orange
_exptl_crystal_density_diffrn 1.711
_exptl_crystal_description plate
_exptl_crystal_F_000 1760
_exptl_crystal_size_max 0.45
_exptl_crystal_size_mid 0.30
_exptl_crystal_size_min 0.23
_refine_diff_density_max 0.318
_refine_diff_density_min -0.537
_refine_ls_extinction_method none
_refine_ls_goodness_of_fit_ref 1.022
_refine_ls_hydrogen_treatment mixed
_refine_ls_matrix_type full
_refine_ls_number_parameters 541
_refine_ls_number_reflns 6860
_refine_ls_number_restraints 0
_refine_ls_restrained_S_all 1.022
_refine_ls_R_factor_all 0.0394
_refine_ls_R_factor_gt 0.0315
_refine_ls_shift/su_max -0.002
_refine_ls_structure_factor_coef Fsqd
_refine_ls_weighting_details 'w=1/[\s^2^(Fo^2^)+(0.0524P)^2^+1.1788P] where P=(Fo^2^+2Fc^2^)/3'
_refine_ls_weighting_scheme calc
_refine_ls_wR_factor_ref 0.0889
_reflns_number_observed 5770
_reflns_number_total 6860
_reflns_observed_criterion >2sigma(I)
_cod_data_source_file os0007.cif
_cod_data_source_block 8
_cod_depositor_comments
;
The following automatic conversions were performed:

'_refine_ls_weighting_scheme' value 'calc
w=1/[\s^2^(Fo^2^)+(0.0524P)^2^+1.1788P] where P=(Fo^2^+2Fc^2^)/3' was
changed to 'calc'. New tag '_refine_ls_weighting_details' was
created. The value of the new tag was set to
'w=1/[\s^2^(Fo^2^)+(0.0524P)^2^+1.1788P] where P=(Fo^2^+2Fc^2^)/3'.

Automatic conversion script
Id: cif_fix_values 3143 2015-03-26 13:38:13Z robertas 
;
_cod_original_cell_volume 3371.3(12)
_cod_original_sg_symbol_H-M 'P 21/c'
_cod_database_code 2003083

loop_
_symmetry_equiv_pos_as_xyz
'x, y, z'
'-x, y+1/2, -z+1/2'
'-x, -y, -z'
'x, -y-1/2, z-1/2'

loop_
_atom_site_aniso_label
_atom_site_aniso_U_11
_atom_site_aniso_U_22
_atom_site_aniso_U_33
_atom_site_aniso_U_12
_atom_site_aniso_U_13
_atom_site_aniso_U_23
S1 0.0154(2) 0.0183(2) 0.0140(2) -0.00032(13) 0.00631(13) 0.00128(13)
F1 0.0382(6) 0.0494(6) 0.0224(5) 0.0042(5) 0.0185(4) -0.0022(4)
F2 0.0230(5) 0.0436(6) 0.0223(5) -0.0008(4) -0.0010(4) -0.0053(4)
F3 0.0464(6) 0.0208(5) 0.0291(5) 0.0004(4) 0.0098(5) -0.0027(4)
O7 0.0194(5) 0.0317(6) 0.0197(5) 0.0003(4) 0.0109(4) 0.0034(4)
O8 0.0371(7) 0.0201(6) 0.0215(6) 0.0007(5) 0.0111(5) 0.0046(4)
O9 0.0146(5) 0.0345(6) 0.0209(5) -0.0014(4) 0.0055(4) -0.0004(5)
C39 0.0222(7) 0.0246(8) 0.0178(7) 0.0009(6) 0.0075(6) -0.0006(6)
S2 0.0209(2) 0.0156(2) 0.0246(2) 0.00064(14) 0.00815(15) -0.00097(14)
F4 0.0297(5) 0.0358(6) 0.0334(5) -0.0137(4) 0.0138(4) -0.0075(4)
F5 0.0441(6) 0.0567(7) 0.0248(5) -0.0139(5) 0.0078(5) 0.0094(5)
F6 0.0645(8) 0.0584(8) 0.0717(8) -0.0213(6) 0.0543(7) -0.0395(7)
O10 0.0229(6) 0.0243(6) 0.0466(7) -0.0048(5) 0.0172(5) -0.0070(5)
O11 0.0375(7) 0.0266(6) 0.0350(7) -0.0030(5) 0.0254(6) -0.0062(5)
O12 0.0442(8) 0.0236(6) 0.0490(8) 0.0052(6) 0.0028(7) 0.0089(6)
C40 0.0287(8) 0.0306(9) 0.0282(8) -0.0064(7) 0.0181(7) -0.0067(7)
O1 0.0180(5) 0.0221(5) 0.0207(5) 0.0004(4) 0.0095(4) -0.0012(4)
O2 0.0223(5) 0.0238(5) 0.0214(5) 0.0047(4) 0.0121(4) 0.0016(4)
O3 0.0188(5) 0.0234(5) 0.0207(5) -0.0016(4) 0.0077(4) 0.0008(4)
C1 0.0198(7) 0.0176(7) 0.0136(6) 0.0032(6) 0.0066(6) 0.0072(5)
C2 0.0178(7) 0.0199(7) 0.0154(7) 0.0028(6) 0.0076(6) 0.0053(6)
C3 0.0181(7) 0.0215(7) 0.0180(7) 0.0039(6) 0.0084(6) 0.0052(6)
C4 0.0217(8) 0.0231(8) 0.0234(8) -0.0011(6) 0.0082(6) 0.0023(6)
C5 0.0159(7) 0.0287(8) 0.0277(8) -0.0006(6) 0.0082(6) 0.0075(7)
C6 0.0190(7) 0.0288(8) 0.0251(8) 0.0063(6) 0.0130(6) 0.0086(6)
C7 0.0215(7) 0.0208(7) 0.0174(7) 0.0045(6) 0.0094(6) 0.0056(6)
C8 0.0221(7) 0.0194(7) 0.0142(7) 0.0027(6) 0.0075(6) 0.0044(6)
C9 0.0225(7) 0.0219(7) 0.0157(7) 0.0045(6) 0.0081(6) 0.0064(6)
C10 0.0334(9) 0.0231(8) 0.0191(7) 0.0087(7) 0.0130(7) 0.0039(6)
C11 0.0386(9) 0.0201(8) 0.0194(8) 0.0037(7) 0.0109(7) 0.0006(6)
C12 0.0286(8) 0.0219(8) 0.0194(7) -0.0023(6) 0.0067(6) 0.0023(6)
C13 0.0236(7) 0.0207(7) 0.0165(7) 0.0027(6) 0.0089(6) 0.0052(6)
C14 0.0175(7) 0.0204(7) 0.0151(7) 0.0024(6) 0.0072(6) 0.0049(6)
C15 0.0200(7) 0.0193(7) 0.0158(7) 0.0013(6) 0.0064(6) 0.0044(6)
C16 0.0167(7) 0.0276(8) 0.0240(8) 0.0015(6) 0.0094(6) 0.0076(6)
C17 0.0220(8) 0.0285(8) 0.0258(8) 0.0074(6) 0.0150(7) 0.0077(7)
C18 0.0244(8) 0.0234(8) 0.0207(8) 0.0042(6) 0.0120(6) 0.0013(6)
C19 0.0179(7) 0.0211(7) 0.0170(7) 0.0011(6) 0.0072(6) 0.0044(6)
O4 0.0274(6) 0.0236(6) 0.0248(6) 0.0002(4) 0.0154(5) 0.0025(4)
O5 0.0166(5) 0.0279(6) 0.0225(5) -0.0024(4) 0.0080(4) -0.0025(4)
O6 0.0163(5) 0.0288(6) 0.0242(6) 0.0002(4) 0.0066(4) 0.0037(5)
C20 0.0192(7) 0.0113(6) 0.0227(7) 0.0004(5) 0.0089(6) 0.0026(5)
C21 0.0186(7) 0.0134(7) 0.0251(8) 0.0013(5) 0.0110(6) 0.0023(6)
C22 0.0247(8) 0.0132(7) 0.0269(8) 0.0012(6) 0.0135(7) 0.0031(6)
C23 0.0267(8) 0.0190(7) 0.0390(9) 0.0017(6) 0.0223(7) 0.0046(7)
C24 0.0192(8) 0.0229(8) 0.0435(10) 0.0011(6) 0.0165(7) 0.0061(7)
C25 0.0185(7) 0.0257(8) 0.0306(8) -0.0013(6) 0.0086(6) 0.0028(7)
C26 0.0196(7) 0.0176(7) 0.0262(8) 0.0003(6) 0.0113(6) 0.0013(6)
C27 0.0170(7) 0.0155(7) 0.0239(8) 0.0009(5) 0.0092(6) 0.0019(6)
C28 0.0163(7) 0.0173(7) 0.0255(8) 0.0005(6) 0.0085(6) 0.0004(6)
C29 0.0257(8) 0.0238(8) 0.0226(8) -0.0008(6) 0.0112(6) -0.0009(6)
C30 0.0284(9) 0.0253(8) 0.0320(9) 0.0023(7) 0.0203(7) 0.0019(7)
C31 0.0182(7) 0.0268(8) 0.0332(9) 0.0023(6) 0.0135(7) 0.0050(7)
C32 0.0180(7) 0.0191(7) 0.0237(8) 0.0011(6) 0.0075(6) 0.0044(6)
C33 0.0217(8) 0.0150(7) 0.0212(7) 0.0006(6) 0.0079(6) 0.0039(6)
C34 0.0229(8) 0.0197(7) 0.0238(8) 0.0010(6) 0.0082(6) 0.0055(6)
C35 0.0240(8) 0.0271(8) 0.0262(8) -0.0010(7) 0.0030(7) 0.0050(7)
C36 0.0374(10) 0.0242(8) 0.0194(8) -0.0019(7) 0.0038(7) 0.0029(6)
C37 0.0400(10) 0.0235(8) 0.0220(8) -0.0008(7) 0.0143(7) 0.0036(6)
C38 0.0282(8) 0.0163(7) 0.0250(8) 0.0006(6) 0.0134(7) 0.0046(6)

loop_
_atom_site_label
_atom_site_fract_x
_atom_site_fract_y
_atom_site_fract_z
_atom_site_U_iso_or_equiv
_atom_site_thermal_displace_type
_atom_site_calc_flag
_atom_site_refinement_flags
_atom_site_occupancy
_atom_site_disorder_group
_atom_site_type_symbol
S1 0.04323(2) 0.33597(2) 0.34450(2) 0.01593(9) Uani d . 1 . S
F1 0.03354(7) 0.39911(7) 0.49895(7) 0.0348(2) Uani d . 1 . F
F2 0.17308(6) 0.40083(7) 0.50603(7) 0.0335(2) Uani d . 1 . F
F3 0.06916(7) 0.49326(6) 0.41656(7) 0.0345(2) Uani d . 1 . F
O7 0.09944(7) 0.36086(7) 0.29540(8) 0.0228(2) Uani d . 1 . O
O8 0.06597(8) 0.25271(7) 0.39159(8) 0.0268(3) Uani d . 1 . O
O9 -0.05613(7) 0.35477(7) 0.29248(8) 0.0241(2) Uani d . 1 . O
C39 0.08176(11) 0.41085(10) 0.44655(11) 0.0219(3) Uani d . 1 . C
S2 0.49800(3) 0.62201(2) 0.21757(3) 0.02098(10) Uani d . 1 . S
F4 0.35412(7) 0.53216(7) 0.09460(7) 0.0329(2) Uani d . 1 . F
F5 0.38414(8) 0.64883(8) 0.03540(8) 0.0444(3) Uani d . 1 . F
F6 0.47308(9) 0.53659(9) 0.06091(10) 0.0561(4) Uani d . 1 . F
O10 0.56353(8) 0.67735(7) 0.20111(9) 0.0305(3) Uani d . 1 . O
O11 0.43225(9) 0.66602(7) 0.24429(9) 0.0296(3) Uani d . 1 . O
O12 0.53778(10) 0.54445(8) 0.27151(10) 0.0451(4) Uani d . 1 . O
C40 0.42377(12) 0.58286(11) 0.09589(12) 0.0272(4) Uani d . 1 . C
O1 0.02209(7) 0.67067(7) 0.30620(7) 0.0199(2) Uani d . 1 . O
O2 0.11471(7) 0.46579(7) 0.12605(7) 0.0216(2) Uani d . 1 . O
O3 -0.19868(7) 0.45498(7) 0.10766(7) 0.0213(2) Uani d . 1 . O
C1 -0.02069(10) 0.53023(9) 0.18029(10) 0.0172(3) Uani d . 1 . C
C2 0.06860(10) 0.56772(9) 0.21666(10) 0.0175(3) Uani d . 1 . C
C3 0.08880(10) 0.63931(10) 0.27893(10) 0.0190(3) Uani d . 1 . C
C4 0.17619(11) 0.67793(10) 0.31357(11) 0.0233(3) Uani d . 1 . C
H4 0.1906 0.7257 0.3544 0.028 Uiso calc . 1 . H
C5 0.24243(11) 0.64320(11) 0.28554(12) 0.0246(3) Uani d . 1 . C
H5 0.3014 0.6691 0.3088 0.029 Uiso calc . 1 . H
C6 0.22497(11) 0.57175(10) 0.22458(11) 0.0231(3) Uani d . 1 . C
H6 0.2711 0.5501 0.2081 0.028 Uiso calc . 1 . H
C7 0.13662(10) 0.53421(10) 0.18951(10) 0.0196(3) Uani d . 1 . C
C8 -0.04223(10) 0.46058(10) 0.11644(10) 0.0187(3) Uani d . 1 . C
C9 0.02676(10) 0.42856(10) 0.08996(10) 0.0201(3) Uani d . 1 . C
C10 0.00572(12) 0.36032(10) 0.02617(11) 0.0246(3) Uani d . 1 . C
H10 0.0501 0.3388 0.0071 0.030 Uiso calc . 1 . H
C11 -0.08413(12) 0.32448(10) -0.00885(11) 0.0266(3) Uani d . 1 . C
H11 -0.0984 0.2783 -0.0517 0.032 Uiso calc . 1 . H
C12 -0.15383(12) 0.35412(10) 0.01690(11) 0.0246(3) Uani d . 1 . C
H12 -0.2129 0.3284 -0.0079 0.030 Uiso calc . 1 . H
C13 -0.13211(11) 0.42298(10) 0.08041(10) 0.0202(3) Uani d . 1 . C
C14 -0.08840(10) 0.56311(9) 0.20675(10) 0.0176(3) Uani d . 1 . C
C15 -0.17839(10) 0.52483(10) 0.16944(10) 0.0188(3) Uani d . 1 . C
C16 -0.24617(10) 0.55783(10) 0.19418(11) 0.0225(3) Uani d . 1 . C
H16 -0.3058 0.5333 0.1706 0.027 Uiso calc . 1 . H
C17 -0.22245(11) 0.62949(11) 0.25597(11) 0.0238(3) Uani d . 1 . C
H17 -0.2680 0.6519 0.2729 0.029 Uiso calc . 1 . H
C18 -0.13430(11) 0.66912(10) 0.29347(11) 0.0220(3) Uani d . 1 . C
H18 -0.1215 0.7172 0.3336 0.026 Uiso calc . 1 . H
C19 -0.06671(10) 0.63469(10) 0.26903(10) 0.0188(3) Uani d . 1 . C
O4 0.43422(8) 0.66177(7) 0.85196(8) 0.0238(2) Uani d . 1 . O
O5 0.38058(7) 0.60993(7) 0.52163(8) 0.0225(2) Uani d . 1 . O
O6 0.69698(7) 0.64935(7) 0.76972(8) 0.0239(2) Uani d . 1 . O
C20 0.50397(10) 0.64049(9) 0.71449(11) 0.0178(3) Uani d . 1 . C
C21 0.40731(10) 0.63707(9) 0.68652(11) 0.0185(3) Uani d . 1 . C
C22 0.37310(11) 0.64680(9) 0.75670(11) 0.0208(3) Uani d . 1 . C
C23 0.27765(12) 0.64035(10) 0.73010(13) 0.0253(3) Uani d . 1 . C
H23 0.2537 0.6472 0.7754 0.030 Uiso calc . 1 . H
C24 0.21844(11) 0.62332(10) 0.63327(13) 0.0275(4) Uani d . 1 . C
H24 0.1542 0.6183 0.6152 0.033 Uiso calc . 1 . H
C25 0.25048(11) 0.61347(10) 0.56201(12) 0.0256(3) Uani d . 1 . C
H25 0.2088 0.6026 0.4980 0.031 Uiso calc . 1 . H
C26 0.34606(11) 0.62040(10) 0.58955(11) 0.0207(3) Uani d . 1 . C
C27 0.53878(10) 0.62865(9) 0.64590(11) 0.0187(3) Uani d . 1 . C
C28 0.47626(10) 0.61349(9) 0.54864(11) 0.0199(3) Uani d . 1 . C
C29 0.51029(11) 0.60131(10) 0.48059(11) 0.0238(3) Uani d . 1 . C
H29 0.4697 0.5924 0.4158 0.029 Uiso calc . 1 . H
C30 0.60761(11) 0.60275(11) 0.51190(12) 0.0260(3) Uani d . 1 . C
H30 0.6309 0.5933 0.4664 0.031 Uiso calc . 1 . H
C31 0.67215(11) 0.61756(11) 0.60794(12) 0.0252(3) Uani d . 1 . C
H31 0.7366 0.6177 0.6262 0.030 Uiso calc . 1 . H
C32 0.63655(10) 0.63202(10) 0.67468(11) 0.0209(3) Uani d . 1 . C
C33 0.56568(11) 0.65564(9) 0.81097(11) 0.0198(3) Uani d . 1 . C
C34 0.66265(11) 0.66184(10) 0.83758(11) 0.0228(3) Uani d . 1 . C
C35 0.72378(12) 0.68139(11) 0.93177(12) 0.0285(4) Uani d . 1 . C
H35 0.7880 0.6873 0.9504 0.034 Uiso calc . 1 . H
C36 0.68603(13) 0.69196(11) 0.99826(12) 0.0301(4) Uani d . 1 . C
H36 0.7271 0.7048 1.0620 0.036 Uiso calc . 1 . H
C37 0.59048(13) 0.68442(11) 0.97491(12) 0.0282(4) Uani d . 1 . C
H37 0.5684 0.6907 1.0218 0.034 Uiso calc . 1 . H
C38 0.52968(11) 0.66725(10) 0.87962(11) 0.0225(3) Uani d . 1 . C

loop_
_atom_type_symbol
_atom_type_description
_atom_type_scat_dispersion_real
_atom_type_scat_dispersion_imag
_atom_type_scat_source
C C 0.0033 0.0016 'International Tables Vol C Tables 4.2.6.8 and 6.1.1.4'
H H 0.0000 0.0000 'International Tables Vol C Tables 4.2.6.8 and 6.1.1.4'
O O 0.0106 0.0060 'International Tables Vol C Tables 4.2.6.8 and 6.1.1.4'
F F 0.0171 0.0103 'International Tables Vol C Tables 4.2.6.8 and 6.1.1.4'
S S 0.1246 0.1234 'International Tables Vol C Tables 4.2.6.8 and 6.1.1.4'

loop_
_geom_angle_atom_site_label_1
_geom_angle_atom_site_label_2
_geom_angle_atom_site_label_3
_geom_angle
O7 S1 O8 115.06(7)
O7 S1 O9 115.00(7)
O8 S1 O9 115.47(7)
O7 S1 C39 103.08(7)
O8 S1 C39 102.68(7)
O9 S1 C39 102.90(7)
F1 C39 F2 107.41(12)
F1 C39 F3 107.27(13)
F2 C39 F3 107.43(13)
F1 C39 S1 111.34(11)
F2 C39 S1 111.74(11)
F3 C39 S1 111.40(10)
O12 S2 O11 114.79(9)
O12 S2 O10 115.33(8)
O11 S2 O10 115.27(7)
O12 S2 C40 103.74(8)
O11 S2 C40 103.07(8)
O10 S2 C40 102.03(8)
F6 C40 F5 108.08(14)
F6 C40 F4 107.29(14)
F5 C40 F4 107.59(14)
F6 C40 S2 111.31(12)
F5 C40 S2 110.83(12)
F4 C40 S2 111.55(11)
C3 O1 C19 120.29(12)
C9 O2 C7 120.40(12)
C15 O3 C13 120.58(12)
C14 C1 C8 120.16(14)
C14 C1 C2 119.99(14)
C8 C1 C2 119.84(14)
C1 C2 C7 119.67(14)
C1 C2 C3 119.40(13)
C7 C2 C3 120.93(14)
C4 C3 O1 119.82(14)
C4 C3 C2 119.80(14)
O1 C3 C2 120.37(13)
C3 C4 C5 118.04(15)
C6 C5 C4 123.61(14)
C7 C6 C5 117.73(14)
O2 C7 C6 119.92(13)
O2 C7 C2 120.17(13)
C6 C7 C2 119.88(14)
C1 C8 C13 119.53(14)
C1 C8 C9 119.42(14)
C13 C8 C9 121.04(14)
O2 C9 C10 119.74(14)
O2 C9 C8 120.49(13)
C10 C9 C8 119.76(14)
C9 C10 C11 118.00(15)
C10 C11 C12 123.62(15)
C13 C12 C11 117.85(15)
C12 C13 O3 120.09(14)
C12 C13 C8 119.72(14)
O3 C13 C8 120.19(13)
C1 C14 C19 119.65(13)
C1 C14 C15 119.50(14)
C19 C14 C15 120.85(13)
C16 C15 O3 120.17(13)
C16 C15 C14 119.81(14)
O3 C15 C14 120.03(13)
C15 C16 C17 117.92(14)
C18 C17 C16 123.59(14)
C19 C18 C17 117.85(14)
O1 C19 C18 119.80(14)
O1 C19 C14 120.22(13)
C18 C19 C14 119.98(14)
C22 O4 C38 120.37(12)
C26 O5 C28 120.45(12)
C34 O6 C32 120.49(12)
C27 C20 C21 119.93(14)
C27 C20 C33 120.06(14)
C21 C20 C33 120.00(14)
C20 C21 C26 119.47(14)
C20 C21 C22 119.47(14)
C26 C21 C22 121.00(14)
O4 C22 C23 119.81(14)
O4 C22 C21 120.38(14)
C23 C22 C21 119.81(15)
C22 C23 C24 117.95(15)
C23 C24 C25 123.45(15)
C26 C25 C24 118.0(2)
O5 C26 C25 119.74(14)
O5 C26 C21 120.45(13)
C25 C26 C21 119.81(15)
C20 C27 C32 119.64(14)
C20 C27 C28 119.85(14)
C32 C27 C28 120.50(14)
C29 C28 O5 120.07(14)
C29 C28 C27 120.12(14)
O5 C28 C27 119.81(14)
C28 C29 C30 117.96(14)
C29 C30 C31 123.66(15)
C32 C31 C30 117.52(14)
C31 C32 O6 119.85(14)
C31 C32 C27 120.19(14)
O6 C32 C27 119.97(14)
C20 C33 C34 119.41(15)
C20 C33 C38 119.53(14)
C34 C33 C38 121.03(14)
O6 C34 C35 119.76(14)
O6 C34 C33 120.36(14)
C35 C34 C33 119.9(2)
C34 C35 C36 117.7(2)
C37 C36 C35 124.0(2)
C38 C37 C36 117.7(2)
O4 C38 C37 120.10(15)
O4 C38 C33 120.20(14)
C37 C38 C33 119.7(2)

loop_
_geom_bond_atom_site_label_1
_geom_bond_atom_site_label_2
_geom_bond_distance
S1 O7 1.4422(11)
S1 O8 1.4439(11)
S1 O9 1.4464(12)
S1 C39 1.826(2)
F1 C39 1.337(2)
F2 C39 1.338(2)
F3 C39 1.341(2)
S2 O12 1.4380(13)
S2 O11 1.4405(12)
S2 O10 1.4462(12)
S2 C40 1.823(2)
F4 C40 1.343(2)
F5 C40 1.338(2)
F6 C40 1.329(2)
O1 C3 1.378(2)
O1 C19 1.380(2)
O2 C9 1.377(2)
O2 C7 1.377(2)
O3 C15 1.380(2)
O3 C13 1.379(2)
C1 C14 1.393(2)
C1 C8 1.395(2)
C1 C2 1.396(2)
C2 C7 1.407(2)
C2 C3 1.406(2)
C3 C4 1.380(2)
C4 C5 1.398(2)
C5 C6 1.396(2)
C6 C7 1.385(2)
C8 C13 1.405(2)
C8 C9 1.406(2)
C9 C10 1.378(2)
C10 C11 1.394(2)
C11 C12 1.397(2)
C12 C13 1.382(2)
C14 C19 1.404(2)
C14 C15 1.410(2)
C15 C16 1.378(2)
C16 C17 1.400(2)
C17 C18 1.395(2)
C18 C19 1.381(2)
O4 C22 1.377(2)
O4 C38 1.378(2)
O5 C26 1.378(2)
O5 C28 1.382(2)
O6 C34 1.379(2)
O6 C32 1.378(2)
C20 C27 1.393(2)
C20 C21 1.394(2)
C20 C33 1.393(2)
C21 C26 1.402(2)
C21 C22 1.405(2)
C22 C23 1.382(2)
C23 C24 1.394(3)
C24 C25 1.397(2)
C25 C26 1.382(2)
C27 C32 1.409(2)
C27 C28 1.406(2)
C28 C29 1.378(2)
C29 C30 1.396(2)
C30 C31 1.399(2)
C31 C32 1.382(2)
C33 C34 1.405(2)
C33 C38 1.407(2)
C34 C35 1.378(2)
C35 C36 1.395(3)
C36 C37 1.395(3)
C37 C38 1.382(2)
